data_1530632
loop_
_publ_author_name
'Ragimov, K.G.'
'Mamedov, Kh.S.'
'Mustafaev, N.M.'
'Chiragov, M.I.'

_publ_section_title
;
 Crystal structure of synthetic sodium-alumosilicate Na3 Al3 Si3 O12 (H2
 O)2
;
_journal_name_full 'Doklady Akademii Nauk SSSR'
_journal_page_first 839
_journal_page_last 841
_journal_volume 242
_journal_year 1978
_chemical_formula_sum 'Al3 H4 Na3 O14 Si3'
_chemical_name_systematic 'Na3 (Al3 Si3 O12) (H2 O)2'
_space_group_IT_number 33
_symmetry_space_group_name_Hall 'P 2c -2ab'
_symmetry_space_group_name_H-M 'P b n 21'
_cell_angle_alpha 90
_cell_angle_beta 90
_cell_angle_gamma 90
_cell_formula_units_Z 4
_cell_length_a 15.004
_cell_length_b 16.464
_cell_length_c 5.231
_cell_volume 1292.192
_citation_journal_id_ASTM DANKAS
_cod_data_source_file Ragimov_DANKAS_1978_500.cif
_cod_data_source_block H4Al3Na3O14Si3
_cod_original_sg_symbol_Hall 'P 2c -2n (y,-x,z)'
_cod_original_formula_sum 'H4 Al3 Na3 O14 Si3'
_cod_database_code 1530632

loop_
_symmetry_equiv_pos_as_xyz
x,y,z
-x,-y,z+1/2
x+1/2,-y+1/2,z+1/2
-x+1/2,y+1/2,z

loop_
_atom_site_label
_atom_site_type_symbol
_atom_site_fract_x
_atom_site_fract_y
_atom_site_fract_z
_atom_site_occupancy
_atom_site_U_iso_or_equiv
O14 O-2 0.0194 0.3519 0.0496 1 0.0
O11 O-2 0.1573 0.358 0.5606 1 0.0
O3 O-2 0.3542 0.0217 0.7219 1 0.0
O1 O-2 0.1373 0.0262 0.7302 1 0.0
O6 O-2 0.4947 0.0733 0.0161 1 0.0
O8 O-2 0.161 0.1423 0.0656 1 0.0
Na1 Na+1 0.2451 0.0937 0.4612 1 0.0
O12 O-2 0.3334 0.3625 0.5707 1 0.0
Si3 Si+4 0.2495 0.3073 0.491 1 0.0
Na2 Na+1 0.2558 0.4156 0.9662 1 0.0
Si2 Si+4 0.3901 0.0561 0.0037 1 0.0
Al2 Al+3 0.1082 0.4502 0.5019 1 0.0
Na4 Na+1 0.0015 0.2845 0.5469 0.5 0.0
Si1 Si+4 0.1104 0.0578 0.0033 1 0.0
O9 O-2 0.2507 0.2253 0.6578 1 0.0
O2 O-2 0.1434 0.0076 0.2087 1 0.0
O4 O-2 0.3582 0.0098 0.2111 1 0.0
O5 O-2 0.0026 0.0701 0.0232 1 0.0
Al1 Al+3 0.2511 0.2023 0.0116 1 0.0
O7 O-2 0.3483 0.1439 0.0616 1 0.0
Al3 Al+3 0.3918 0.4527 0.5016 1 0.0
Na3 Na+1 0.0072 0.208 0.091 0.5 0.0
O13 O-2 0.0332 0.1429 0.5886 1 0.0
O10 O-2 0.2511 0.2873 0.1871 1 0.0
